data_1566327
loop_
_publ_author_name
'Vladislav V. Gurzhiy'
'Olga V. Tyumentseva'
'Ilya V. Kornyakov'
'Sergey V. Krivovichev'
'Ivan G. Tananaev'

_publ_section_title
;
 The role of potassium atoms in the formation of uranyl selenates: the
 crystal structure and synthesis of two novel compounds
;
_journal_name_full 'Journal of GeoSciences'
_journal_page_first 123
_journal_page_last 133
_journal_paper_doi 10.3190/jgeosci.165
_journal_volume 59
_journal_year 2014
_chemical_formula_sum 'H20 K5 N O45 Se6 U4'
_chemical_formula_weight 2375.55
_space_group_IT_number 15
_space_group_name_Hall '-C 2yc'
_space_group_name_H-M_alt 'C 1 2/c 1'
_symmetry_cell_setting monoclinic
_symmetry_space_group_name_H-M 'C 1 2/c 1'
_atom_sites_solution_hydrogens geom
_atom_sites_solution_primary direct
_atom_sites_solution_secondary difmap
_cell_angle_alpha 90.00
_cell_angle_beta 103.446(3)
_cell_angle_gamma 90.00
_cell_formula_units_Z 4
_cell_length_a 20.290(4)
_cell_length_b 10.3800(18)
_cell_length_c 21.436(4)
_cell_measurement_reflns_used 9914
_cell_measurement_temperature 210(2)
_cell_measurement_theta_max 35.66
_cell_measurement_theta_min 2.49
_cell_volume 4390.9(14)
_computing_cell_refinement 'Bruker SAINT'
_computing_data_collection 'Bruker APEX2'
_computing_data_reduction 'Bruker SAINT'
_computing_structure_refinement 'SHELXL-97 (Sheldrick, 2008)'
_computing_structure_solution 'SHELXS-97 (Sheldrick, 2008)'
_diffrn_ambient_temperature 210(2)
_diffrn_measured_fraction_theta_full 0.999
_diffrn_measured_fraction_theta_max 0.999
_diffrn_measurement_device_type 'Bruker APEX-II CCD'
_diffrn_measurement_method '\f and \w scans'
_diffrn_radiation_monochromator graphite
_diffrn_radiation_source 'fine-focus sealed tube'
_diffrn_radiation_type MoK\a
_diffrn_radiation_wavelength 0.71073
_diffrn_reflns_av_R_equivalents 0.0548
_diffrn_reflns_av_sigmaI/netI 0.0429
_diffrn_reflns_limit_h_max 30
_diffrn_reflns_limit_h_min -30
_diffrn_reflns_limit_k_max 15
_diffrn_reflns_limit_k_min -15
_diffrn_reflns_limit_l_max 32
_diffrn_reflns_limit_l_min -32
_diffrn_reflns_number 33030
_diffrn_reflns_theta_full 32.50
_diffrn_reflns_theta_max 32.50
_diffrn_reflns_theta_min 1.95
_exptl_absorpt_coefficient_mu 20.278
_exptl_absorpt_correction_T_max 0.4275
_exptl_absorpt_correction_T_min 0.1587
_exptl_absorpt_correction_type multi-scan
_exptl_absorpt_process_details 'SADABS; Bruker, 2007'
_exptl_crystal_colour yellow-green
_exptl_crystal_density_diffrn 3.593
_exptl_crystal_density_method 'not measured'
_exptl_crystal_description plate
_exptl_crystal_F_000 4216
_exptl_crystal_size_max 0.25
_exptl_crystal_size_mid 0.16
_exptl_crystal_size_min 0.09
_refine_diff_density_max 2.952
_refine_diff_density_min -2.013
_refine_diff_density_rms 0.226
_refine_ls_extinction_method none
_refine_ls_goodness_of_fit_ref 1.030
_refine_ls_hydrogen_treatment mixed
_refine_ls_matrix_type full
_refine_ls_number_parameters 306
_refine_ls_number_reflns 7944
_refine_ls_number_restraints 13
_refine_ls_restrained_S_all 1.040
_refine_ls_R_factor_all 0.0390
_refine_ls_R_factor_gt 0.0268
_refine_ls_shift/su_max 0.000
_refine_ls_shift/su_mean 0.000
_refine_ls_structure_factor_coef Fsqd
_refine_ls_weighting_details 'calc w=1/[\s^2^(Fo^2^)+(0.0334P)^2^+0.0000P] where P=(Fo^2^+2Fc^2^)/3'
_refine_ls_weighting_scheme calc
_refine_ls_wR_factor_gt 0.0657
_refine_ls_wR_factor_ref 0.0685
_reflns_number_gt 6405
_reflns_number_total 7944
_reflns_threshold_expression >2sigma(I)
_cod_data_source_file jgeosci.165_gurzhiy_Comp2_last.cif
_cod_data_source_block 1m_0m
_cod_depositor_comments
;
The following automatic conversions were performed:

data item '_symmetry_cell_setting' value 'Monoclinic' was changed to
'monoclinic' in accordance with the built-in table derived from the
CIF Core dictionary named 'cif_core.dic' version 2.4.5 last updated
on 2014-11-21.

Automatic conversion script
Id: cif_fix_values 8738 2021-04-28 16:35:53Z antanas 
;
_cod_original_cell_volume 4391.0(13)
_cod_original_sg_symbol_H-M C2/c
_cod_database_code 1566327

loop_
_symmetry_equiv_pos_as_xyz
'x, y, z'
'-x, y, -z+1/2'
'x+1/2, y+1/2, z'
'-x+1/2, y+1/2, -z+1/2'
'-x, -y, -z'
'x, -y, z-1/2'
'-x+1/2, -y+1/2, -z'
'x+1/2, -y+1/2, z-1/2'

loop_
_atom_site_label
_atom_site_type_symbol
_atom_site_fract_x
_atom_site_fract_y
_atom_site_fract_z
_atom_site_U_iso_or_equiv
_atom_site_adp_type
_atom_site_occupancy
_atom_site_symmetry_multiplicity
_atom_site_calc_flag
_atom_site_refinement_flags
_atom_site_disorder_assembly
_atom_site_disorder_group
U1 U 0.788786(8) 0.339121(14) 0.297341(8) 0.01423(4) Uani 1 1 d . . .
U2 U 0.585894(9) 0.252956(15) 0.047975(8) 0.01623(4) Uani 1 1 d . . .
Se1 Se 0.86684(2) 0.66241(4) 0.28249(2) 0.01491(9) Uani 1 1 d . . .
Se2 Se 0.70933(2) 0.49973(4) 0.14020(2) 0.01499(9) Uani 1 1 d . . .
Se3 Se 0.56264(2) -0.10793(4) 0.06678(2) 0.01800(9) Uani 1 1 d . . .
K1 K 0.70613(8) 0.66516(12) 0.39448(7) 0.0408(3) Uani 1 1 d . . .
K2 K 0.43450(7) 0.31267(14) 0.16243(7) 0.0402(3) Uani 1 1 d . . .
K3 K 1.0000 0.45833(18) 0.2500 0.0552(6) Uani 1 2 d S . .
O1 O 0.8135(2) 0.2426(3) 0.23893(17) 0.0243(7) Uani 1 1 d . . .
O2 O 0.7066(2) 0.6565(3) 0.13271(17) 0.0232(7) Uani 1 1 d . . .
O3 O 0.76367(19) 0.4374(3) 0.35480(16) 0.0218(7) Uani 1 1 d . . .
O4 O 0.81998(19) 0.7434(3) 0.22272(17) 0.0225(7) Uani 1 1 d . . .
O5 O 0.84342(18) 0.6982(3) 0.34893(16) 0.0204(7) Uani 1 1 d . . .
O6 O 0.7713(2) 0.4372(3) 0.11447(19) 0.0279(8) Uani 1 1 d . . .
O7 O 0.51462(19) 0.3064(3) 0.07445(19) 0.0261(8) Uani 1 1 d . . .
O8 O 0.65774(19) 0.2036(4) 0.02079(18) 0.0281(8) Uani 1 1 d . . .
O9 O 0.85402(19) 0.5088(3) 0.26689(18) 0.0247(8) Uani 1 1 d . . .
O10 O 0.71335(18) 0.4619(3) 0.21564(16) 0.0226(7) Uani 1 1 d . . .
O11 O 0.5983(2) -0.1718(3) 0.13638(19) 0.0286(8) Uani 1 1 d . . .
O12 O 0.48700(19) -0.1743(3) 0.04643(17) 0.0257(8) Uani 1 1 d . . .
O13 O 0.63656(18) 0.4472(3) 0.09601(17) 0.0236(7) Uani 1 1 d . . .
O14 O 0.5512(2) 0.0464(3) 0.07707(18) 0.0268(8) Uani 1 1 d . . .
O15 O 0.6076(2) -0.1294(4) 0.01469(19) 0.0330(9) Uani 1 1 d . . .
O16 O 0.94523(18) 0.6961(4) 0.28594(19) 0.0267(8) Uani 1 1 d . . .
O17 O 0.5727(3) 0.4170(4) -0.0337(2) 0.0450(12) Uani 1 1 d D . .
H17A H 0.558(4) 0.505(4) -0.025(4) 0.067 Uiso 1 1 d D . .
H17B H 0.539(3) 0.408(7) -0.0759(19) 0.067 Uiso 1 1 d D . .
O18 O 0.6362(2) 0.6375(4) -0.0395(2) 0.0338(9) Uani 1 1 d D . .
H18A H 0.680(2) 0.656(6) -0.049(4) 0.051 Uiso 1 1 d D . .
H18B H 0.628(4) 0.714(4) -0.015(3) 0.051 Uiso 1 1 d D . .
O19 O 0.7599(2) 0.5295(5) -0.0115(2) 0.0387(10) Uani 1 1 d D . .
H19A H 0.760(4) 0.465(6) 0.022(3) 0.058 Uiso 1 1 d D . .
H19B H 0.798(3) 0.557(7) -0.030(4) 0.058 Uiso 1 1 d D . .
O20 O 0.4111(3) 0.0504(6) 0.1341(3) 0.0612(15) Uani 1 1 d D . .
H20A H 0.434(5) 0.028(9) 0.099(3) 0.092 Uiso 1 1 d D . .
H20B H 0.399(5) -0.043(3) 0.129(5) 0.092 Uiso 1 1 d D . .
O21 O 0.4741(4) 0.4422(7) -0.1395(3) 0.078(2) Uani 1 1 d D . .
H21A H 0.513(2) 0.434(11) -0.163(2) 0.118 Uiso 1 1 d D . .
H21B H 0.438(2) 0.435(10) -0.181(2) 0.118 Uiso 1 1 d D . .
N1 N 0.4368(6) 0.6592(10) 0.2017(6) 0.0443(13) Uani 0.50 1 d PD . .
O22 O 0.4024(5) 0.5477(8) 0.2014(5) 0.0443(13) Uani 0.50 1 d PD . .
O23 O 0.4867(5) 0.6910(7) 0.2527(7) 0.0443(13) Uani 0.50 1 d P . .
O24 O 0.4233(5) 0.7589(8) 0.1619(5) 0.0443(13) Uani 0.50 1 d P . .

loop_
_atom_site_aniso_label
_atom_site_aniso_U_11
_atom_site_aniso_U_22
_atom_site_aniso_U_33
_atom_site_aniso_U_23
_atom_site_aniso_U_13
_atom_site_aniso_U_12
U1 0.01533(8) 0.01274(7) 0.01267(8) -0.00088(5) -0.00068(6) -0.00047(5)
U2 0.01406(8) 0.01604(7) 0.01597(8) -0.00181(6) -0.00183(6) -0.00122(6)
Se1 0.01224(19) 0.01443(18) 0.0161(2) 0.00082(15) -0.00077(16) -0.00016(15)
Se2 0.0161(2) 0.01288(17) 0.0136(2) -0.00049(14) -0.00138(16) -0.00030(15)
Se3 0.0164(2) 0.01606(18) 0.0178(2) -0.00122(16) -0.00377(17) -0.00207(16)
K1 0.0429(8) 0.0357(6) 0.0399(8) 0.0028(5) 0.0018(6) -0.0009(6)
K2 0.0329(7) 0.0485(7) 0.0409(8) 0.0182(6) 0.0120(6) 0.0124(6)
K3 0.0376(12) 0.0264(8) 0.100(2) 0.000 0.0134(12) 0.000
O1 0.030(2) 0.0236(16) 0.0192(17) -0.0030(13) 0.0049(15) 0.0013(14)
O2 0.033(2) 0.0140(14) 0.0197(17) -0.0016(12) 0.0002(15) -0.0022(13)
O3 0.0267(19) 0.0200(15) 0.0180(16) -0.0021(13) 0.0039(14) 0.0022(13)
O4 0.0186(17) 0.0312(18) 0.0160(16) 0.0042(13) 0.0002(13) 0.0095(14)
O5 0.0206(17) 0.0237(15) 0.0152(16) -0.0028(13) 0.0008(13) -0.0001(13)
O6 0.026(2) 0.0304(18) 0.029(2) -0.0001(15) 0.0105(16) 0.0061(15)
O7 0.0194(18) 0.0254(17) 0.033(2) 0.0007(15) 0.0045(16) 0.0015(14)
O8 0.0191(18) 0.040(2) 0.0251(19) -0.0030(16) 0.0047(15) 0.0061(16)
O9 0.029(2) 0.0134(14) 0.033(2) -0.0046(13) 0.0112(16) -0.0042(13)
O10 0.0249(19) 0.0254(16) 0.0150(16) 0.0041(13) -0.0006(14) 0.0037(14)
O11 0.025(2) 0.0245(17) 0.029(2) 0.0050(15) -0.0090(16) -0.0020(14)
O12 0.0225(19) 0.0284(18) 0.0205(18) 0.0007(14) -0.0066(14) -0.0093(14)
O13 0.0216(18) 0.0177(15) 0.0250(18) -0.0020(13) -0.0080(14) -0.0028(13)
O14 0.033(2) 0.0135(14) 0.0284(19) 0.0001(13) -0.0030(16) -0.0017(13)
O15 0.031(2) 0.041(2) 0.029(2) -0.0054(17) 0.0113(18) -0.0013(17)
O16 0.0136(17) 0.0316(18) 0.034(2) 0.0002(16) 0.0024(15) -0.0059(14)
O17 0.059(3) 0.029(2) 0.033(2) 0.0087(17) -0.018(2) -0.016(2)
O18 0.031(2) 0.0265(18) 0.043(3) 0.0014(17) 0.0067(19) 0.0007(16)
O19 0.033(2) 0.054(3) 0.030(2) 0.0095(19) 0.0076(19) 0.013(2)
O20 0.052(3) 0.077(4) 0.058(4) -0.018(3) 0.020(3) -0.014(3)
O21 0.071(4) 0.101(5) 0.052(3) -0.023(3) -0.009(3) 0.046(4)
N1 0.042(3) 0.044(2) 0.042(3) -0.008(2) -0.002(2) 0.016(2)
O22 0.042(3) 0.044(2) 0.042(3) -0.008(2) -0.002(2) 0.016(2)
O23 0.042(3) 0.044(2) 0.042(3) -0.008(2) -0.002(2) 0.016(2)
O24 0.042(3) 0.044(2) 0.042(3) -0.008(2) -0.002(2) 0.016(2)

loop_
_atom_type_symbol
_atom_type_description
_atom_type_scat_dispersion_real
_atom_type_scat_dispersion_imag
_atom_type_scat_source
O O 0.0106 0.0060 'International Tables Vol C Tables 4.2.6.8 and 6.1.1.4'
K K 0.2009 0.2494 'International Tables Vol C Tables 4.2.6.8 and 6.1.1.4'
Se Se -0.0929 2.2259 'International Tables Vol C Tables 4.2.6.8 and 6.1.1.4'
U U -9.6767 9.6646 'International Tables Vol C Tables 4.2.6.8 and 6.1.1.4'
H H 0.0000 0.0000 'International Tables Vol C Tables 4.2.6.8 and 6.1.1.4'
N N 0.0061 0.0033 'International Tables Vol C Tables 4.2.6.8 and 6.1.1.4'

loop_
_geom_angle_atom_site_label_1
_geom_angle_atom_site_label_2
_geom_angle_atom_site_label_3
_geom_angle
_geom_angle_site_symmetry_1
_geom_angle_site_symmetry_3
O3 U1 O1 179.13(16) . .
O3 U1 O4 87.76(15) . 4_645
O1 U1 O4 92.29(15) . 4_645
O3 U1 O9 91.90(14) . .
O1 U1 O9 87.56(14) . .
O4 U1 O9 144.50(13) 4_645 .
O3 U1 O11 90.29(15) . 4_655
O1 U1 O11 90.18(16) . 4_655
O4 U1 O11 143.98(13) 4_645 4_655
O9 U1 O11 71.51(13) . 4_655
O3 U1 O2 89.77(14) . 4_645
O1 U1 O2 91.07(14) . 4_645
O4 U1 O2 71.44(13) 4_645 4_645
O9 U1 O2 144.06(13) . 4_645
O11 U1 O2 72.59(13) 4_655 4_645
O3 U1 O10 87.93(14) . .
O1 U1 O10 91.27(15) . .
O4 U1 O10 71.43(12) 4_645 .
O9 U1 O10 73.08(13) . .
O11 U1 O10 144.46(12) 4_655 .
O2 U1 O10 142.86(13) 4_645 .
O3 U1 K1 16.63(11) . .
O1 U1 K1 162.50(12) . .
O4 U1 K1 88.14(9) 4_645 .
O9 U1 K1 82.04(8) . .
O11 U1 K1 99.72(9) 4_655 .
O2 U1 K1 105.60(9) 4_645 .
O10 U1 K1 72.29(9) . .
O3 U1 K1 159.93(11) . 4_645
O1 U1 K1 19.32(13) . 4_645
O4 U1 K1 83.37(9) 4_645 4_645
O9 U1 K1 85.08(9) . 4_645
O11 U1 K1 107.41(10) 4_655 4_645
O2 U1 K1 104.29(8) 4_645 4_645
O10 U1 K1 72.19(9) . 4_645
K1 U1 K1 144.37(2) . 4_645
O7 U2 O8 178.47(17) . .
O7 U2 O12 89.28(16) . 5_655
O8 U2 O12 91.00(16) . 5_655
O7 U2 O14 83.36(15) . .
O8 U2 O14 98.17(16) . .
O12 U2 O14 75.45(12) 5_655 .
O7 U2 O13 84.18(15) . .
O8 U2 O13 94.68(16) . .
O12 U2 O13 141.69(12) 5_655 .
O14 U2 O13 140.43(12) . .
O7 U2 O5 97.88(15) . 4_645
O8 U2 O5 82.71(15) . 4_645
O12 U2 O5 145.84(12) 5_655 4_645
O14 U2 O5 72.33(12) . 4_645
O13 U2 O5 72.44(12) . 4_645
O7 U2 O17 92.89(18) . .
O8 U2 O17 85.78(19) . .
O12 U2 O17 71.33(13) 5_655 .
O14 U2 O17 146.61(13) . .
O13 U2 O17 71.36(13) . .
O5 U2 O17 140.83(13) 4_645 .
O7 U2 K1 144.64(13) . 4_645
O8 U2 K1 35.57(13) . 4_645
O12 U2 K1 124.22(10) 5_655 4_645
O14 U2 K1 93.75(10) . 4_645
O13 U2 K1 75.80(9) . 4_645
O5 U2 K1 48.49(9) 4_645 4_645
O17 U2 K1 107.47(13) . 4_645
O7 U2 K2 16.99(12) . .
O8 U2 K2 164.08(13) . .
O12 U2 K2 98.49(10) 5_655 .
O14 U2 K2 72.17(10) . .
O13 U2 K2 85.80(10) . .
O5 U2 K2 82.27(9) 4_645 .
O17 U2 K2 109.33(14) . .
K1 U2 K2 130.49(3) 4_645 .
O16 Se1 O9 109.17(19) . .
O16 Se1 O4 108.13(19) . .
O9 Se1 O4 107.72(18) . .
O16 Se1 O5 113.06(19) . .
O9 Se1 O5 109.41(18) . .
O4 Se1 O5 109.21(17) . .
O16 Se1 K2 52.72(14) . 3
O9 Se1 K2 110.48(13) . 3
O4 Se1 K2 57.27(13) . 3
O5 Se1 K2 140.11(12) . 3
O16 Se1 K3 50.55(14) . .
O9 Se1 K3 58.80(13) . .
O4 Se1 K3 118.19(13) . .
O5 Se1 K3 132.55(12) . .
K2 Se1 K3 71.71(3) 3 .
O6 Se2 O2 112.1(2) . .
O6 Se2 O10 111.91(18) . .
O2 Se2 O10 109.06(17) . .
O6 Se2 O13 109.46(19) . .
O2 Se2 O13 105.50(17) . .
O10 Se2 O13 108.55(19) . .
O15 Se3 O11 111.9(2) . .
O15 Se3 O14 110.4(2) . .
O11 Se3 O14 108.60(18) . .
O15 Se3 O12 113.7(2) . .
O11 Se3 O12 104.99(18) . .
O14 Se3 O12 106.97(19) . .
O24 K1 O3 124.6(2) 2_655 .
O24 K1 O6 77.17(19) 2_655 4_655
O3 K1 O6 135.36(12) . 4_655
O24 K1 O19 135.3(2) 2_655 6_566
O3 K1 O19 60.86(12) . 6_566
O6 K1 O19 134.00(13) 4_655 6_566
O24 K1 O1 65.1(2) 2_655 4_655
O3 K1 O1 84.71(11) . 4_655
O6 K1 O1 69.53(11) 4_655 4_655
O19 K1 O1 145.53(13) 6_566 4_655
O24 K1 O22 50.2(3) 2_655 2_655
O3 K1 O22 74.7(2) . 2_655
O6 K1 O22 118.11(19) 4_655 2_655
O19 K1 O22 107.56(19) 6_566 2_655
O1 K1 O22 60.8(2) 4_655 2_655
O24 K1 O8 150.1(2) 2_655 4_655
O3 K1 O8 84.64(12) . 4_655
O6 K1 O8 76.56(12) 4_655 4_655
O19 K1 O8 61.17(12) 6_566 4_655
O1 K1 O8 117.49(12) 4_655 4_655
O22 K1 O8 159.4(2) 2_655 4_655
O24 K1 N1 25.0(3) 2_655 2_655
O3 K1 N1 99.6(2) . 2_655
O6 K1 N1 96.5(2) 4_655 2_655
O19 K1 N1 125.9(2) 6_566 2_655
O1 K1 N1 57.7(2) 4_655 2_655
O22 K1 N1 25.4(2) 2_655 2_655
O8 K1 N1 172.9(2) 4_655 2_655
O24 K1 O5 129.2(2) 2_655 .
O3 K1 O5 63.19(10) . .
O6 K1 O5 73.05(10) 4_655 .
O19 K1 O5 94.24(12) 6_566 .
O1 K1 O5 66.26(10) 4_655 .
O22 K1 O5 113.7(2) 2_655 .
O8 K1 O5 54.13(10) 4_655 .
N1 K1 O5 122.8(2) 2_655 .
O24 K1 O8 77.7(2) 2_655 6_566
O3 K1 O8 142.13(11) . 6_566
O6 K1 O8 74.80(10) 4_655 6_566
O19 K1 O8 81.68(12) 6_566 6_566
O1 K1 O8 132.75(11) 4_655 6_566
O22 K1 O8 115.0(2) 2_655 6_566
O8 K1 O8 81.79(11) 4_655 6_566
N1 K1 O8 97.9(2) 2_655 6_566
O5 K1 O8 129.98(10) . 6_566
O24 K1 U2 145.81(18) 2_655 4_655
O3 K1 U2 79.34(8) . 4_655
O6 K1 U2 69.04(9) 4_655 4_655
O19 K1 U2 75.89(9) 6_566 4_655
O1 K1 U2 97.31(9) 4_655 4_655
O22 K1 U2 147.2(2) 2_655 4_655
O8 K1 U2 20.33(7) 4_655 4_655
N1 K1 U2 154.8(2) 2_655 4_655
O5 K1 U2 34.55(6) . 4_655
O8 K1 U2 97.84(7) 6_566 4_655
O24 K1 U1 118.4(2) 2_655 .
O3 K1 U1 10.19(7) . .
O6 K1 U1 128.74(9) 4_655 .
O19 K1 U1 71.04(9) 6_566 .
O1 K1 U1 74.53(8) 4_655 .
O22 K1 U1 70.1(2) 2_655 .
O8 K1 U1 89.45(9) 4_655 .
N1 K1 U1 93.9(2) 2_655 .
O5 K1 U1 59.40(6) . .
O8 K1 U1 152.21(8) 6_566 .
U2 K1 U1 80.93(3) 4_655 .
O22 K2 O16 122.2(2) . 4_645
O22 K2 O18 91.0(2) . 5_665
O16 K2 O18 134.06(14) 4_645 5_665
O22 K2 O7 117.0(2) . .
O16 K2 O7 69.65(12) 4_645 .
O18 K2 O7 66.92(13) 5_665 .
O22 K2 O20 154.2(2) . .
O16 K2 O20 75.33(16) 4_645 .
O18 K2 O20 87.19(16) 5_665 .
O7 K2 O20 85.77(15) . .
O22 K2 O16 93.9(2) . 3_445
O16 K2 O16 64.45(14) 4_645 3_445
O18 K2 O16 151.17(13) 5_665 3_445
O7 K2 O16 133.53(12) . 3_445
O20 K2 O16 76.31(15) . 3_445
O22 K2 O4 79.4(2) . 3_445
O16 K2 O4 115.49(11) 4_645 3_445
O18 K2 O4 100.05(12) 5_665 3_445
O7 K2 O4 157.99(12) . 3_445
O20 K2 O4 75.61(14) . 3_445
O16 K2 O4 53.26(10) 3_445 3_445
O22 K2 O21 61.9(2) . 5_665
O16 K2 O21 85.43(14) 4_645 5_665
O18 K2 O21 84.07(14) 5_665 5_665
O7 K2 O21 57.90(13) . 5_665
O20 K2 O21 143.15(16) . 5_665
O16 K2 O21 123.02(13) 3_445 5_665
O4 K2 O21 141.19(13) 3_445 5_665
O22 K2 Se1 90.6(2) . 3_445
O16 K2 Se1 88.34(9) 4_645 3_445
O18 K2 Se1 125.17(11) 5_665 3_445
O7 K2 Se1 150.86(9) . 3_445
O20 K2 Se1 69.86(12) . 3_445
O16 K2 Se1 26.54(7) 3_445 3_445
O4 K2 Se1 27.39(6) 3_445 3_445
O21 K2 Se1 141.63(11) 5_665 3_445
O22 K2 K2 82.4(2) . 2_655
O16 K2 K2 44.89(9) 4_645 2_655
O18 K2 K2 166.37(10) 5_665 2_655
O7 K2 K2 105.57(10) . 2_655
O20 K2 K2 103.96(13) . 2_655
O16 K2 K2 41.89(8) 3_445 2_655
O4 K2 K2 90.45(8) 3_445 2_655
O21 K2 K2 82.30(11) 5_665 2_655
Se1 K2 K2 67.06(4) 3_445 2_655
O22 K2 K3 136.4(2) . 3_445
O16 K2 K3 42.92(8) 4_645 3_445
O18 K2 K3 129.44(10) 5_665 3_445
O7 K2 K3 96.26(8) . 3_445
O20 K2 K3 42.89(13) . 3_445
O16 K2 K3 43.22(8) 3_445 3_445
O4 K2 K3 78.11(7) 3_445 3_445
O21 K2 K3 128.31(11) 5_665 3_445
Se1 K2 K3 55.01(2) 3_445 3_445
K2 K2 K3 61.08(3) 2_655 3_445
O22 K2 U2 123.3(2) . .
O16 K2 U2 59.14(9) 4_645 .
O18 K2 U2 76.58(10) 5_665 .
O7 K2 U2 10.74(8) . .
O20 K2 U2 81.23(12) . .
O16 K2 U2 122.79(8) 3_445 .
O4 K2 U2 156.76(8) 3_445 .
O21 K2 U2 61.92(10) 5_665 .
Se1 K2 U2 141.35(4) 3_445 .
K2 K2 U2 97.10(5) 2_655 .
K3 K2 U2 86.36(3) 3_445 .
O23 K3 O23 11.9(4) 3_545 4_645
O23 K3 O20 110.9(3) 3_545 4_655
O23 K3 O20 107.7(3) 4_645 4_655
O23 K3 O20 107.7(3) 3_545 3
O23 K3 O20 110.9(3) 4_645 3
O20 K3 O20 141.1(2) 4_655 3
O23 K3 O16 143.2(2) 3_545 .
O23 K3 O16 154.4(2) 4_645 .
O20 K3 O16 71.81(14) 4_655 .
O20 K3 O16 75.10(14) 3 .
O23 K3 O16 154.4(2) 3_545 2_755
O23 K3 O16 143.2(2) 4_645 2_755
O20 K3 O16 75.10(14) 4_655 2_755
O20 K3 O16 71.81(14) 3 2_755
O16 K3 O16 62.32(15) . 2_755
O23 K3 O24 44.3(3) 3_545 3_545
O23 K3 O24 48.4(3) 4_645 3_545
O20 K3 O24 155.2(2) 4_655 3_545
O20 K3 O24 63.5(2) 3 3_545
O16 K3 O24 125.88(19) . 3_545
O16 K3 O24 126.9(2) 2_755 3_545
O23 K3 O24 48.4(3) 3_545 4_645
O23 K3 O24 44.3(3) 4_645 4_645
O20 K3 O24 63.5(2) 4_655 4_645
O20 K3 O24 155.2(2) 3 4_645
O16 K3 O24 126.9(2) . 4_645
O16 K3 O24 125.88(19) 2_755 4_645
O24 K3 O24 92.2(3) 3_545 4_645
O23 K3 O9 93.8(2) 3_545 .
O23 K3 O9 105.6(2) 4_645 .
O20 K3 O9 105.47(14) 4_655 .
O20 K3 O9 67.74(14) 3 .
O16 K3 O9 52.29(9) . .
O16 K3 O9 108.87(10) 2_755 .
O24 K3 O9 79.6(2) 3_545 .
O24 K3 O9 114.4(2) 4_645 .
O23 K3 O9 105.6(2) 3_545 2_755
O23 K3 O9 93.8(2) 4_645 2_755
O20 K3 O9 67.74(14) 4_655 2_755
O20 K3 O9 105.47(14) 3 2_755
O16 K3 O9 108.87(10) . 2_755
O16 K3 O9 52.29(9) 2_755 2_755
O24 K3 O9 114.4(2) 3_545 2_755
O24 K3 O9 79.6(2) 4_645 2_755
O9 K3 O9 160.62(13) . 2_755
O23 K3 N1 22.1(3) 3_545 3_545
O23 K3 N1 28.8(3) 4_645 3_545
O20 K3 N1 132.7(2) 4_655 3_545
O20 K3 N1 85.7(2) 3 3_545
O16 K3 N1 135.7(2) . 3_545
O16 K3 N1 146.6(2) 2_755 3_545
O24 K3 N1 22.6(3) 3_545 3_545
O24 K3 N1 70.5(3) 4_645 3_545
O9 K3 N1 83.6(2) . 3_545
O9 K3 N1 114.7(2) 2_755 3_545
O23 K3 N1 28.8(3) 3_545 4_645
O23 K3 N1 22.1(3) 4_645 4_645
O20 K3 N1 85.7(2) 4_655 4_645
O20 K3 N1 132.7(2) 3 4_645
O16 K3 N1 146.6(2) . 4_645
O16 K3 N1 135.7(2) 2_755 4_645
O24 K3 N1 70.5(3) 3_545 4_645
O24 K3 N1 22.6(3) 4_645 4_645
O9 K3 N1 114.7(2) . 4_645
O9 K3 N1 83.6(2) 2_755 4_645
N1 K3 N1 50.0(4) 3_545 4_645
U1 O1 K1 149.09(19) . 4_645
Se2 O2 U1 136.7(2) . 4_655
U1 O3 K1 153.18(17) . .
Se1 O4 U1 134.8(2) . 4_655
Se1 O4 K2 95.34(16) . 3
U1 O4 K2 127.21(13) 4_655 3
Se1 O5 U2 128.16(19) . 4_655
Se1 O5 K1 133.80(17) . .
U2 O5 K1 96.96(11) 4_655 .
Se2 O6 K1 124.39(19) . 4_645
U2 O7 K2 152.3(2) . .
U2 O8 K1 124.10(18) . 4_645
U2 O8 K1 124.34(17) . 6_565
K1 O8 K1 98.21(11) 4_645 6_565
Se1 O9 U1 137.3(2) . .
Se1 O9 K3 94.44(15) . .
U1 O9 K3 120.79(13) . .
Se2 O10 U1 136.0(2) . .
Se3 O11 U1 132.7(2) . 4_645
Se3 O12 U2 137.1(2) . 5_655
Se2 O13 U2 139.91(19) . .
Se3 O14 U2 141.5(2) . .
Se1 O16 K2 153.8(2) . 4_655
Se1 O16 K2 100.74(17) . 3
K2 O16 K2 93.22(12) 4_655 3
Se1 O16 K3 103.85(16) . .
K2 O16 K3 97.16(12) 4_655 .
K2 O16 K3 93.76(12) 3 .
U2 O17 H17A 120(5) . .
U2 O17 H17B 122(4) . .
H17A O17 H17B 96(6) . .
K2 O18 H18A 94(5) 5_665 .
K2 O18 H18B 104(4) 5_665 .
H18A O18 H18B 104(6) . .
K1 O19 H19A 88(4) 6_565 .
K1 O19 H19B 97(4) 6_565 .
H19A O19 H19B 129(6) . .
K2 O20 K3 95.46(18) . 3_445
K2 O20 H20A 108(6) . .
K3 O20 H20A 105(6) 3_445 .
K2 O20 H20B 172(6) . .
K3 O20 H20B 83(6) 3_445 .
H20A O20 H20B 81(7) . .
K2 O21 H21A 58(6) 5_665 .
K2 O21 H21B 104(6) 5_665 .
H21A O21 H21B 93(2) . .
O24 N1 O23 109.5(10) . .
O24 N1 O22 129.4(11) . .
O23 N1 O22 120.3(10) . .
O24 N1 O23 104.3(9) . 2_655
O23 N1 O23 18.6(9) . 2_655
O22 N1 O23 125.7(9) . 2_655
O24 N1 K1 62.8(6) . 2_655
O23 N1 K1 158.8(7) . 2_655
O22 N1 K1 67.5(6) . 2_655
O23 N1 K1 166.8(6) 2_655 2_655
O24 N1 K3 59.7(6) . 3_455
O23 N1 K3 51.3(5) . 3_455
O22 N1 K3 159.2(8) . 3_455
O23 N1 K3 53.9(4) 2_655 3_455
K1 N1 K3 113.8(3) 2_655 3_455
N1 O22 K2 127.8(7) . .
N1 O22 K1 87.1(6) . 2_655
K2 O22 K1 110.9(3) . 2_655
O23 O23 N1 114(3) 2_655 .
O23 O23 N1 48(2) 2_655 2_655
N1 O23 N1 148.3(9) . 2_655
O23 O23 K3 84.1(2) 2_655 3_455
N1 O23 K3 106.6(7) . 3_455
N1 O23 K3 97.4(5) 2_655 3_455
N1 O24 K1 92.2(7) . 2_655
N1 O24 K3 97.7(7) . 3_455
K1 O24 K3 144.4(3) 2_655 3_455

loop_
_geom_bond_atom_site_label_1
_geom_bond_atom_site_label_2
_geom_bond_distance
_geom_bond_site_symmetry_2
U1 O3 1.763(3) .
U1 O1 1.765(3) .
U1 O4 2.366(3) 4_645
U1 O9 2.384(3) .
U1 O11 2.402(4) 4_655
U1 O2 2.405(3) 4_645
U1 O10 2.406(3) .
U1 K1 4.4974(16) .
U1 K1 4.5140(16) 4_645
U2 O7 1.761(4) .
U2 O8 1.767(4) .
U2 O12 2.358(3) 5_655
U2 O14 2.384(3) .
U2 O13 2.386(3) .
U2 O5 2.406(3) 4_645
U2 O17 2.412(4) .
U2 K1 4.2117(17) 4_645
U2 K2 4.3984(15) .
Se1 O16 1.613(4) .
Se1 O9 1.638(3) .
Se1 O4 1.639(3) .
Se1 O5 1.645(3) .
Se1 K2 3.5473(15) 3
Se1 K3 3.6258(13) .
Se2 O6 1.621(4) .
Se2 O2 1.635(3) .
Se2 O10 1.648(3) .
Se2 O13 1.650(3) .
Se3 O15 1.613(4) .
Se3 O11 1.639(4) .
Se3 O14 1.641(3) .
Se3 O12 1.646(4) .
K1 O24 2.799(10) 2_655
K1 O3 2.853(4) .
K1 O6 2.874(4) 4_655
K1 O19 2.884(5) 6_566
K1 O1 2.907(4) 4_655
K1 O22 2.908(9) 2_655
K1 O8 2.959(4) 4_655
K1 N1 3.144(12) 2_655
K1 O5 3.177(4) .
K1 O8 3.374(4) 6_566
K1 U2 4.2117(17) 4_655
K2 O22 2.707(8) .
K2 O16 2.718(4) 4_645
K2 O18 2.741(5) 5_665
K2 O7 2.762(4) .
K2 O20 2.806(6) .
K2 O16 2.873(4) 3_445
K2 O4 2.997(4) 3_445
K2 O21 3.253(9) 5_665
K2 Se1 3.5472(15) 3_445
K2 K2 4.064(3) 2_655
K2 K3 4.202(2) 3_445
K3 O23 2.789(8) 3_545
K3 O23 2.789(8) 4_645
K3 O20 2.873(7) 4_655
K3 O20 2.873(6) 3
K3 O16 2.884(4) .
K3 O16 2.884(4) 2_755
K3 O24 2.984(9) 3_545
K3 O24 2.984(9) 4_645
K3 O9 3.111(4) .
K3 O9 3.111(4) 2_755
K3 N1 3.426(11) 3_545
K3 N1 3.426(11) 4_645
O1 K1 2.907(4) 4_645
O2 U1 2.405(3) 4_655
O4 U1 2.366(3) 4_655
O4 K2 2.997(4) 3
O5 U2 2.406(3) 4_655
O6 K1 2.874(4) 4_645
O8 K1 2.959(4) 4_645
O8 K1 3.374(4) 6_565
O11 U1 2.402(4) 4_645
O12 U2 2.358(3) 5_655
O16 K2 2.718(4) 4_655
O16 K2 2.873(4) 3
O17 H17A 0.99(2) .
O17 H17B 1.00(2) .
O18 K2 2.741(5) 5_665
O18 H18A 0.98(2) .
O18 H18B 0.99(2) .
O19 K1 2.884(5) 6_565
O19 H19A 0.99(2) .
O19 H19B 1.00(2) .
O20 K3 2.873(6) 3_445
O20 H20A 1.00(2) .
O20 H20B 1.00(2) .
O21 K2 3.253(9) 5_665
O21 H21A 1.05(2) .
O21 H21B 1.01(2) .
N1 O24 1.329(14) .
N1 O23 1.346(17) .
N1 O22 1.351(12) .
N1 O23 1.663(17) 2_655
N1 K1 3.144(12) 2_655
N1 K3 3.426(11) 3_455
O22 K1 2.908(9) 2_655
O23 O23 0.577(19) 2_655
O23 N1 1.663(17) 2_655
O23 K3 2.790(8) 3_455
O24 K1 2.799(10) 2_655
O24 K3 2.984(9) 3_455
